data_4347983
loop_
_publ_author_name
'Schlindwein, Simon H.'
'Bader, Katharina'
'Sibold, Carlo'
'Frey, Wolfgang'
'Neugebauer, Petr'
'Orlita, Milan'
'Slageren, Joris van'
'Gudat, Dietrich'

_publ_section_title
;
 New Selective Synthesis of Dithiaboroles as a Viable Pathway to
 Functionalized Benzenedithiolenes and Their Complexes.
;
_journal_issue 12
_journal_name_full 'Inorganic chemistry'
_journal_page_first 6186
_journal_page_last 6194
_journal_paper_doi 10.1021/acs.inorgchem.6b00821
_journal_volume 55
_journal_year 2016
_chemical_formula_moiety 'C38 H30 Ni O2 P2 S4, C6 H16 N'
_chemical_formula_sum 'C44 H46 N Ni O2 P2 S4'
_chemical_formula_weight 869.71
_space_group_crystal_system triclinic
_space_group_IT_number 2
_space_group_name_Hall '-P 1'
_space_group_name_H-M_alt 'P -1'
_atom_sites_solution_hydrogens mixed
_audit_creation_method SHELXL-2014/7
_cell_angle_alpha 109.413(6)
_cell_angle_beta 99.263(6)
_cell_angle_gamma 92.666(5)
_cell_formula_units_Z 2
_cell_length_a 12.690(2)
_cell_length_b 13.161(3)
_cell_length_c 13.853(3)
_cell_measurement_reflns_used 3807
_cell_measurement_temperature 100(2)
_cell_measurement_theta_max 25.049
_cell_measurement_theta_min 1.587
_cell_volume 2141.2(8)
_computing_cell_refinement 'Bruker ApexII Software Suite, 2008'
_computing_data_collection 'Bruker ApexII Software Suite, 2008'
_computing_data_reduction 'Bruker ApexII Software Suite, 2008'
_computing_molecular_graphics 'SHELXS plus XP (Sheldrick, 1991)'
_computing_publication_material 'SHELXL-2014/7 (Sheldrick, 2014)'
_computing_structure_refinement 'SHELXL-2014/7 (Sheldrick, 2014)'
_computing_structure_solution 'SHELXS-2014/7 (Sheldrick, 2014)'
_diffrn_ambient_temperature 100(2)
_diffrn_measured_fraction_theta_full 0.988
_diffrn_measured_fraction_theta_max 0.988
_diffrn_measurement_device_type 'Bruker Kappa ApexII Duo'
_diffrn_measurement_method 'Omega and phi scans'
_diffrn_radiation_type MoK\a
_diffrn_radiation_wavelength 0.71073
_diffrn_reflns_av_R_equivalents 0.1302
_diffrn_reflns_av_unetI/netI 0.1755
_diffrn_reflns_Laue_measured_fraction_full 0.988
_diffrn_reflns_Laue_measured_fraction_max 0.988
_diffrn_reflns_limit_h_max 14
_diffrn_reflns_limit_h_min -15
_diffrn_reflns_limit_k_max 15
_diffrn_reflns_limit_k_min -15
_diffrn_reflns_limit_l_max 16
_diffrn_reflns_limit_l_min -16
_diffrn_reflns_number 29254
_diffrn_reflns_point_group_measured_fraction_full 0.988
_diffrn_reflns_point_group_measured_fraction_max 0.988
_diffrn_reflns_theta_full 25.049
_diffrn_reflns_theta_max 25.049
_diffrn_reflns_theta_min 1.587
_exptl_absorpt_coefficient_mu 0.760
_exptl_absorpt_correction_T_max 0.7307
_exptl_absorpt_correction_T_min 0.6747
_exptl_absorpt_correction_type multi-scan
_exptl_absorpt_process_details 'BLESSING 1995'
_exptl_crystal_colour dark-green
_exptl_crystal_density_diffrn 1.349
_exptl_crystal_description irregular
_exptl_crystal_F_000 910
_exptl_crystal_size_max 0.121
_exptl_crystal_size_mid 0.083
_exptl_crystal_size_min 0.074
_refine_diff_density_max 0.823
_refine_diff_density_min -0.618
_refine_diff_density_rms 0.111
_refine_ls_extinction_method none
_refine_ls_goodness_of_fit_ref 0.976
_refine_ls_hydrogen_treatment mixed
_refine_ls_matrix_type full
_refine_ls_number_parameters 494
_refine_ls_number_reflns 7506
_refine_ls_number_restraints 0
_refine_ls_restrained_S_all 0.976
_refine_ls_R_factor_all 0.1655
_refine_ls_R_factor_gt 0.0627
_refine_ls_shift/su_max 0.000
_refine_ls_shift/su_mean 0.000
_refine_ls_structure_factor_coef Fsqd
_refine_ls_weighting_details 'w=1/[\s^2^(Fo^2^)+(0.0481P)^2^] where P=(Fo^2^+2Fc^2^)/3'
_refine_ls_weighting_scheme calc
_refine_ls_wR_factor_gt 0.1056
_refine_ls_wR_factor_ref 0.1367
_reflns_Friedel_coverage 0.000
_reflns_number_gt 3807
_reflns_number_total 7506
_reflns_threshold_expression 'I > 2\s(I)'
_cod_data_source_file 11(gud211).cif
_cod_data_source_block gud211
_cod_original_cell_volume 2141.1(7)
_cod_database_code 4347983
_shelx_shelxl_version_number 2014/7
_shelx_space_group_comment
;
The symmetry employed for this shelxl refinement is uniquely defined
by the following loop, which should always be used as a source of
symmetry information in preference to the above space-group names.
They are only intended as comments.
;
_shelx_estimated_absorpt_t_min 0.914
_shelx_estimated_absorpt_t_max 0.946

loop_
_space_group_symop_operation_xyz
'x, y, z'
'-x, -y, -z'

loop_
_atom_site_label
_atom_site_type_symbol
_atom_site_fract_x
_atom_site_fract_y
_atom_site_fract_z
_atom_site_U_iso_or_equiv
_atom_site_adp_type
_atom_site_occupancy
_atom_site_site_symmetry_order
_atom_site_calc_flag
_atom_site_refinement_flags_posn
_atom_site_refinement_flags_adp
_atom_site_refinement_flags_occupancy
Ni1A Ni 0.5000 0.0000 0.5000 0.0175(3) Uani 1 2 d S . P
S1A S 0.35387(11) 0.06806(13) 0.46604(11) 0.0195(4) Uani 1 1 d . . .
S2A S 0.57112(11) 0.05179(13) 0.39252(12) 0.0222(4) Uani 1 1 d . . .
P1A P 0.14033(11) 0.29175(13) 0.41445(12) 0.0172(4) Uani 1 1 d . . .
O1A O 0.1467(3) 0.3732(3) 0.3617(3) 0.0209(10) Uani 1 1 d . . .
C1A C 0.2913(4) 0.1659(5) 0.3206(4) 0.0182(14) Uani 1 1 d . . .
C2A C 0.3737(4) 0.1220(5) 0.3704(4) 0.0179(14) Uani 1 1 d . . .
C3A C 0.4736(4) 0.1181(5) 0.3408(4) 0.0221(15) Uani 1 1 d . . .
C4A C 0.0064(4) 0.2662(5) 0.4349(4) 0.0137(13) Uani 1 1 d . . .
C5A C 0.2216(4) 0.3382(5) 0.5439(4) 0.0168(14) Uani 1 1 d . . .
C6A C 0.4943(5) 0.1634(5) 0.2665(5) 0.0295(17) Uani 1 1 d . . .
H6A H 0.5630 0.1623 0.2476 0.035 Uiso 1 1 calc R U .
C7A C 0.4148(5) 0.2093(5) 0.2214(5) 0.0315(17) Uani 1 1 d . . .
H7A H 0.4293 0.2417 0.1723 0.038 Uiso 1 1 calc R U .
C8A C 0.3135(4) 0.2091(5) 0.2469(5) 0.0281(16) Uani 1 1 d . . .
H8A H 0.2586 0.2389 0.2131 0.034 Uiso 1 1 calc R U .
C9A C -0.0540(4) 0.1657(5) 0.3934(4) 0.0214(15) Uani 1 1 d . . .
H9A H -0.0238 0.1044 0.3538 0.026 Uiso 1 1 calc R U .
C10A C -0.1589(4) 0.1544(5) 0.4098(5) 0.0255(16) Uani 1 1 d . . .
H10A H -0.2002 0.0856 0.3815 0.031 Uiso 1 1 calc R U .
C11A C -0.2021(5) 0.2445(5) 0.4676(4) 0.0242(15) Uani 1 1 d . . .
H11A H -0.2737 0.2372 0.4785 0.029 Uiso 1 1 calc R U .
C12A C -0.1425(4) 0.3447(5) 0.5095(4) 0.0209(15) Uani 1 1 d . . .
H12A H -0.1722 0.4063 0.5495 0.025 Uiso 1 1 calc R U .
C13A C -0.0393(4) 0.3538(5) 0.4921(4) 0.0182(14) Uani 1 1 d . . .
H13A H 0.0017 0.4227 0.5205 0.022 Uiso 1 1 calc R U .
C14A C 0.2834(4) 0.4378(5) 0.5790(5) 0.0274(16) Uani 1 1 d . . .
H14A H 0.2842 0.4794 0.5346 0.033 Uiso 1 1 calc R U .
C15A C 0.3447(5) 0.4768(6) 0.6801(5) 0.040(2) Uani 1 1 d . . .
H15A H 0.3864 0.5453 0.7048 0.048 Uiso 1 1 calc R U .
C16A C 0.3443(5) 0.4159(7) 0.7431(5) 0.044(2) Uani 1 1 d . . .
H16A H 0.3869 0.4416 0.8111 0.053 Uiso 1 1 calc R U .
C17A C 0.2826(5) 0.3178(6) 0.7086(5) 0.0372(19) Uani 1 1 d . . .
H17A H 0.2817 0.2766 0.7534 0.045 Uiso 1 1 calc R U .
C18A C 0.2223(4) 0.2788(5) 0.6099(4) 0.0275(16) Uani 1 1 d . . .
H18A H 0.1806 0.2104 0.5865 0.033 Uiso 1 1 calc R U .
C19A C 0.1786(4) 0.1615(4) 0.3432(4) 0.0149(14) Uani 1 1 d . . .
H19A H 0.1730 0.1127 0.3837 0.018 Uiso 1 1 calc R U .
H19B H 0.1273 0.1298 0.2763 0.018 Uiso 1 1 calc R U .
Ni1B Ni 0.0000 1.0000 0.0000 0.0156(3) Uani 1 2 d S . P
S1B S 0.14582(10) 0.95048(12) 0.06362(11) 0.0174(4) Uani 1 1 d . . .
S2B S -0.08652(11) 0.95615(13) 0.10394(11) 0.0185(4) Uani 1 1 d . . .
P1B P 0.33250(11) 0.73267(13) 0.13655(12) 0.0174(4) Uani 1 1 d . . .
O1B O 0.2446(3) 0.6706(3) 0.0474(3) 0.0248(10) Uani 1 1 d . . .
C1B C 0.1926(4) 0.8708(4) 0.2246(4) 0.0147(13) Uani 1 1 d . . .
C2B C 0.1141(4) 0.9051(4) 0.1609(4) 0.0146(13) Uani 1 1 d . . .
C3B C 0.0083(4) 0.9073(5) 0.1794(4) 0.0173(14) Uani 1 1 d . . .
C4B C 0.4587(4) 0.7421(5) 0.0945(4) 0.0190(14) Uani 1 1 d . . .
C5B C 0.3551(4) 0.6663(5) 0.2312(4) 0.0171(14) Uani 1 1 d . . .
C6B C -0.0195(4) 0.8722(5) 0.2577(4) 0.0186(14) Uani 1 1 d . . .
H6B H -0.0915 0.8718 0.2687 0.022 Uiso 1 1 calc R U .
C7B C 0.0564(4) 0.8386(5) 0.3182(4) 0.0198(14) Uani 1 1 d . . .
H7B H 0.0373 0.8151 0.3715 0.024 Uiso 1 1 calc R U .
C8B C 0.1624(4) 0.8385(5) 0.3021(4) 0.0197(14) Uani 1 1 d . . .
H8B H 0.2147 0.8157 0.3455 0.024 Uiso 1 1 calc R U .
C9B C 0.5309(4) 0.8352(6) 0.1339(5) 0.0335(18) Uani 1 1 d . . .
H9B H 0.5137 0.8981 0.1843 0.040 Uiso 1 1 calc R U .
C10B C 0.6277(5) 0.8373(6) 0.1004(5) 0.0328(18) Uani 1 1 d . . .
H10B H 0.6767 0.9013 0.1284 0.039 Uiso 1 1 calc R U .
C11B C 0.6531(5) 0.7479(7) 0.0274(5) 0.040(2) Uani 1 1 d . . .
H11B H 0.7194 0.7497 0.0040 0.048 Uiso 1 1 calc R U .
C12B C 0.5820(6) 0.6547(6) -0.0123(5) 0.043(2) Uani 1 1 d . . .
H12B H 0.5998 0.5921 -0.0628 0.052 Uiso 1 1 calc R U .
C13B C 0.4846(5) 0.6520(5) 0.0210(5) 0.0335(17) Uani 1 1 d . . .
H13B H 0.4359 0.5878 -0.0069 0.040 Uiso 1 1 calc R U .
C14B C 0.2957(4) 0.5689(5) 0.2140(5) 0.0226(15) Uani 1 1 d . . .
H14B H 0.2433 0.5372 0.1521 0.027 Uiso 1 1 calc R U .
C15B C 0.3126(5) 0.5173(5) 0.2874(5) 0.0328(17) Uani 1 1 d . . .
H15B H 0.2713 0.4509 0.2760 0.039 Uiso 1 1 calc R U .
C16B C 0.3890(5) 0.5624(5) 0.3761(5) 0.0295(16) Uani 1 1 d . . .
H16B H 0.4013 0.5259 0.4250 0.035 Uiso 1 1 calc R U .
C17B C 0.4486(5) 0.6603(5) 0.3956(5) 0.0251(16) Uani 1 1 d . . .
H17B H 0.4998 0.6923 0.4582 0.030 Uiso 1 1 calc R U .
C18B C 0.4321(4) 0.7107(5) 0.3221(4) 0.0209(14) Uani 1 1 d . . .
H18B H 0.4740 0.7768 0.3338 0.025 Uiso 1 1 calc R U .
C19B C 0.3067(4) 0.8684(5) 0.2068(4) 0.0184(14) Uani 1 1 d . . .
H19C H 0.3566 0.8964 0.2748 0.022 Uiso 1 1 calc R U .
H19D H 0.3198 0.9161 0.1668 0.022 Uiso 1 1 calc R U .
H1N H 0.142(4) 0.687(4) 0.948(4) 0.021(16) Uiso 1 1 d . . .
N1N N 0.0880(4) 0.6623(4) 0.8876(4) 0.0188(12) Uani 1 1 d . . .
C1N C 0.1024(4) 0.5446(5) 0.8452(4) 0.0216(15) Uani 1 1 d . . .
H1N1 H 0.1081 0.5152 0.9028 0.026 Uiso 1 1 calc R U .
H1N2 H 0.1712 0.5374 0.8196 0.026 Uiso 1 1 calc R U .
C2N C -0.0204(4) 0.6835(5) 0.9138(5) 0.0255(16) Uani 1 1 d . . .
H2N1 H -0.0756 0.6516 0.8497 0.031 Uiso 1 1 calc R U .
H2N2 H -0.0244 0.7626 0.9402 0.031 Uiso 1 1 calc R U .
C3N C 0.1121(4) 0.7215(5) 0.8152(4) 0.0261(15) Uani 1 1 d . . .
H3N1 H 0.0760 0.6784 0.7431 0.031 Uiso 1 1 calc R U .
H3N2 H 0.0819 0.7920 0.8352 0.031 Uiso 1 1 calc R U .
C4N C 0.0142(5) 0.4771(5) 0.7584(5) 0.0379(18) Uani 1 1 d . . .
H4N1 H 0.0299 0.4014 0.7354 0.057 Uiso 1 1 calc R U .
H4N2 H -0.0541 0.4817 0.7833 0.057 Uiso 1 1 calc R U .
H4N3 H 0.0091 0.5039 0.7000 0.057 Uiso 1 1 calc R U .
C5N C -0.0446(4) 0.6364(5) 0.9948(5) 0.0320(17) Uani 1 1 d . . .
H5N1 H -0.1163 0.6521 1.0095 0.048 Uiso 1 1 calc R U .
H5N2 H -0.0422 0.5577 0.9684 0.048 Uiso 1 1 calc R U .
H5N3 H 0.0090 0.6687 1.0590 0.048 Uiso 1 1 calc R U .
C6N C 0.2306(5) 0.7411(6) 0.8175(5) 0.047(2) Uani 1 1 d . . .
H6N1 H 0.2416 0.7793 0.7696 0.070 Uiso 1 1 calc R U .
H6N2 H 0.2666 0.7851 0.8883 0.070 Uiso 1 1 calc R U .
H6N3 H 0.2607 0.6715 0.7962 0.070 Uiso 1 1 calc R U .

loop_
_atom_site_aniso_label
_atom_site_aniso_U_11
_atom_site_aniso_U_22
_atom_site_aniso_U_33
_atom_site_aniso_U_23
_atom_site_aniso_U_13
_atom_site_aniso_U_12
Ni1A 0.0142(5) 0.0225(7) 0.0151(6) 0.0057(5) 0.0031(5) 0.0015(5)
S1A 0.0154(7) 0.0263(10) 0.0183(9) 0.0090(8) 0.0044(7) 0.0029(7)
S2A 0.0146(8) 0.0298(11) 0.0242(9) 0.0110(8) 0.0056(7) 0.0016(7)
P1A 0.0177(8) 0.0191(10) 0.0160(9) 0.0072(8) 0.0043(7) 0.0022(7)
O1A 0.022(2) 0.019(3) 0.026(2) 0.013(2) 0.0058(18) 0.0018(18)
C1A 0.018(3) 0.023(4) 0.012(3) 0.003(3) 0.003(3) 0.001(3)
C2A 0.016(3) 0.017(4) 0.016(3) 0.001(3) 0.001(3) -0.006(3)
C3A 0.023(3) 0.023(4) 0.022(4) 0.010(3) 0.007(3) 0.002(3)
C4A 0.018(3) 0.015(4) 0.008(3) 0.005(3) -0.001(2) 0.002(3)
C5A 0.008(3) 0.023(4) 0.016(3) 0.003(3) 0.001(2) 0.000(3)
C6A 0.022(3) 0.043(5) 0.029(4) 0.014(4) 0.016(3) 0.008(3)
C7A 0.030(4) 0.039(5) 0.035(4) 0.023(4) 0.012(3) 0.007(3)
C8A 0.025(3) 0.039(5) 0.022(4) 0.010(3) 0.007(3) 0.009(3)
C9A 0.019(3) 0.027(4) 0.017(3) 0.005(3) 0.004(3) 0.003(3)
C10A 0.020(3) 0.024(4) 0.030(4) 0.003(3) 0.012(3) -0.005(3)
C11A 0.022(3) 0.034(4) 0.021(4) 0.013(3) 0.008(3) 0.005(3)
C12A 0.024(3) 0.022(4) 0.012(3) 0.000(3) 0.002(3) 0.006(3)
C13A 0.023(3) 0.020(4) 0.013(3) 0.006(3) 0.007(3) 0.002(3)
C14A 0.021(3) 0.036(5) 0.024(4) 0.005(3) 0.006(3) 0.010(3)
C15A 0.017(3) 0.041(5) 0.040(5) -0.009(4) -0.001(3) 0.005(3)
C16A 0.028(4) 0.067(6) 0.019(4) -0.008(4) -0.006(3) 0.022(4)
C17A 0.040(4) 0.055(6) 0.017(4) 0.014(4) -0.001(3) 0.027(4)
C18A 0.030(4) 0.035(4) 0.020(4) 0.012(3) 0.003(3) 0.013(3)
C19A 0.010(3) 0.025(4) 0.011(3) 0.008(3) 0.001(2) 0.002(3)
Ni1B 0.0152(5) 0.0186(7) 0.0166(6) 0.0095(5) 0.0048(5) 0.0032(5)
S1B 0.0153(7) 0.0231(10) 0.0187(8) 0.0126(7) 0.0049(7) 0.0035(7)
S2B 0.0165(8) 0.0243(10) 0.0204(9) 0.0133(8) 0.0062(7) 0.0059(7)
P1B 0.0177(8) 0.0212(10) 0.0133(9) 0.0066(8) 0.0011(7) 0.0039(7)
O1B 0.024(2) 0.029(3) 0.016(2) 0.004(2) -0.0063(18) 0.0019(19)
C1B 0.017(3) 0.008(3) 0.017(3) 0.002(3) 0.001(3) 0.000(3)
C2B 0.022(3) 0.009(3) 0.012(3) 0.003(3) 0.004(3) 0.002(3)
C3B 0.014(3) 0.017(4) 0.017(3) 0.001(3) 0.004(3) -0.003(3)
C4B 0.014(3) 0.034(4) 0.011(3) 0.012(3) 0.002(3) 0.002(3)
C5B 0.016(3) 0.023(4) 0.013(3) 0.006(3) 0.004(3) 0.006(3)
C6B 0.016(3) 0.023(4) 0.020(3) 0.010(3) 0.007(3) 0.003(3)
C7B 0.026(3) 0.020(4) 0.016(3) 0.009(3) 0.006(3) 0.003(3)
C8B 0.022(3) 0.024(4) 0.016(3) 0.012(3) 0.003(3) 0.003(3)
C9B 0.019(3) 0.056(5) 0.023(4) 0.007(4) 0.012(3) 0.008(3)
C10B 0.024(4) 0.048(5) 0.031(4) 0.020(4) 0.008(3) -0.001(3)
C11B 0.031(4) 0.070(6) 0.046(5) 0.045(5) 0.026(4) 0.024(4)
C12B 0.060(5) 0.049(6) 0.046(5) 0.032(4) 0.039(4) 0.029(4)
C13B 0.048(4) 0.028(4) 0.036(4) 0.016(4) 0.026(4) 0.016(3)
C14B 0.020(3) 0.020(4) 0.027(4) 0.005(3) 0.010(3) 0.006(3)
C15B 0.032(4) 0.033(4) 0.047(5) 0.026(4) 0.019(4) 0.003(3)
C16B 0.033(4) 0.037(5) 0.035(4) 0.024(4) 0.022(3) 0.022(3)
C17B 0.028(3) 0.032(4) 0.018(4) 0.010(3) 0.004(3) 0.013(3)
C18B 0.021(3) 0.019(4) 0.023(4) 0.008(3) 0.003(3) 0.004(3)
C19B 0.019(3) 0.023(4) 0.016(3) 0.010(3) 0.003(3) 0.006(3)
N1N 0.023(3) 0.016(3) 0.013(3) 0.002(2) 0.000(2) 0.002(2)
C1N 0.022(3) 0.023(4) 0.020(4) 0.006(3) 0.005(3) 0.008(3)
C2N 0.019(3) 0.020(4) 0.032(4) 0.002(3) 0.002(3) 0.006(3)
C3N 0.038(4) 0.030(4) 0.010(3) 0.007(3) 0.003(3) 0.008(3)
C4N 0.047(4) 0.032(5) 0.026(4) 0.004(3) -0.006(3) 0.009(3)
C5N 0.024(3) 0.037(5) 0.037(4) 0.012(4) 0.014(3) 0.005(3)
C6N 0.058(5) 0.056(6) 0.054(5) 0.039(4) 0.041(4) 0.022(4)

loop_
_atom_type_symbol
_atom_type_description
_atom_type_scat_dispersion_real
_atom_type_scat_dispersion_imag
_atom_type_scat_source
C C 0.0033 0.0016 'International Tables Vol C Tables 4.2.6.8 and 6.1.1.4'
H H 0.0000 0.0000 'International Tables Vol C Tables 4.2.6.8 and 6.1.1.4'
O O 0.0106 0.0060 'International Tables Vol C Tables 4.2.6.8 and 6.1.1.4'
P P 0.1023 0.0942 'International Tables Vol C Tables 4.2.6.8 and 6.1.1.4'
S S 0.1246 0.1234 'International Tables Vol C Tables 4.2.6.8 and 6.1.1.4'
Ni Ni 0.3393 1.1124 'International Tables Vol C Tables 4.2.6.8 and 6.1.1.4'
N N 0.0061 0.0033 'International Tables Vol C Tables 4.2.6.8 and 6.1.1.4'

loop_
_geom_angle_atom_site_label_1
_geom_angle_atom_site_label_2
_geom_angle_atom_site_label_3
_geom_angle
_geom_angle_site_symmetry_1
_geom_angle_site_symmetry_3
S2A Ni1A S2A 180.0 2_656 .
S2A Ni1A S1A 92.10(6) 2_656 2_656
S2A Ni1A S1A 87.90(6) . 2_656
S2A Ni1A S1A 87.90(6) 2_656 .
S2A Ni1A S1A 92.10(6) . .
S1A Ni1A S1A 180.0 2_656 .
C2A S1A Ni1A 105.07(18) . .
C3A S2A Ni1A 104.8(2) . .
O1A P1A C4A 112.0(2) . .
O1A P1A C19A 113.9(2) . .
C4A P1A C19A 106.1(3) . .
O1A P1A C5A 112.2(3) . .
C4A P1A C5A 104.2(2) . .
C19A P1A C5A 107.9(2) . .
C8A C1A C2A 119.0(5) . .
C8A C1A C19A 119.9(5) . .
C2A C1A C19A 121.0(5) . .
C3A C2A C1A 119.6(5) . .
C3A C2A S1A 118.1(4) . .
C1A C2A S1A 122.2(4) . .
C2A C3A C6A 120.2(5) . .
C2A C3A S2A 119.8(5) . .
C6A C3A S2A 120.0(4) . .
C13A C4A C9A 118.7(5) . .
C13A C4A P1A 117.1(5) . .
C9A C4A P1A 124.2(4) . .
C18A C5A C14A 119.0(5) . .
C18A C5A P1A 122.2(5) . .
C14A C5A P1A 118.8(5) . .
C7A C6A C3A 119.6(5) . .
C7A C6A H6A 120.2 . .
C3A C6A H6A 120.2 . .
C6A C7A C8A 120.6(6) . .
C6A C7A H7A 119.7 . .
C8A C7A H7A 119.7 . .
C1A C8A C7A 120.9(5) . .
C1A C8A H8A 119.5 . .
C7A C8A H8A 119.5 . .
C4A C9A C10A 120.3(5) . .
C4A C9A H9A 119.9 . .
C10A C9A H9A 119.9 . .
C11A C10A C9A 119.4(6) . .
C11A C10A H10A 120.3 . .
C9A C10A H10A 120.3 . .
C12A C11A C10A 120.8(5) . .
C12A C11A H11A 119.6 . .
C10A C11A H11A 119.6 . .
C13A C12A C11A 118.8(5) . .
C13A C12A H12A 120.6 . .
C11A C12A H12A 120.6 . .
C12A C13A C4A 122.2(6) . .
C12A C13A H13A 118.9 . .
C4A C13A H13A 118.9 . .
C5A C14A C15A 119.8(6) . .
C5A C14A H14A 120.1 . .
C15A C14A H14A 120.1 . .
C16A C15A C14A 119.8(7) . .
C16A C15A H15A 120.1 . .
C14A C15A H15A 120.1 . .
C15A C16A C17A 120.4(6) . .
C15A C16A H16A 119.8 . .
C17A C16A H16A 119.8 . .
C18A C17A C16A 120.4(7) . .
C18A C17A H17A 119.8 . .
C16A C17A H17A 119.8 . .
C17A C18A C5A 120.6(6) . .
C17A C18A H18A 119.7 . .
C5A C18A H18A 119.7 . .
C1A C19A P1A 114.0(4) . .
C1A C19A H19A 108.8 . .
P1A C19A H19A 108.8 . .
C1A C19A H19B 108.8 . .
P1A C19A H19B 108.8 . .
H19A C19A H19B 107.7 . .
S1B Ni1B S1B 180.0 2_575 .
S1B Ni1B S2B 92.02(5) 2_575 2_575
S1B Ni1B S2B 87.98(5) . 2_575
S1B Ni1B S2B 87.98(5) 2_575 .
S1B Ni1B S2B 92.02(5) . .
S2B Ni1B S2B 180.0 2_575 .
C2B S1B Ni1B 105.47(18) . .
C3B S2B Ni1B 104.92(19) . .
O1B P1B C5B 111.2(2) . .
O1B P1B C19B 114.3(2) . .
C5B P1B C19B 105.9(3) . .
O1B P1B C4B 111.7(2) . .
C5B P1B C4B 105.8(2) . .
C19B P1B C4B 107.5(3) . .
C8B C1B C2B 118.8(5) . .
C8B C1B C19B 120.9(5) . .
C2B C1B C19B 120.3(5) . .
C3B C2B C1B 119.3(5) . .
C3B C2B S1B 118.8(4) . .
C1B C2B S1B 121.8(4) . .
C6B C3B C2B 120.1(5) . .
C6B C3B S2B 121.1(4) . .
C2B C3B S2B 118.8(4) . .
C13B C4B C9B 119.0(5) . .
C13B C4B P1B 118.0(5) . .
C9B C4B P1B 123.0(5) . .
C14B C5B C18B 118.9(5) . .
C14B C5B P1B 119.8(4) . .
C18B C5B P1B 121.3(5) . .
C7B C6B C3B 120.1(5) . .
C7B C6B H6B 120.0 . .
C3B C6B H6B 120.0 . .
C6B C7B C8B 120.2(5) . .
C6B C7B H7B 119.9 . .
C8B C7B H7B 119.9 . .
C1B C8B C7B 121.4(5) . .
C1B C8B H8B 119.3 . .
C7B C8B H8B 119.3 . .
C10B C9B C4B 120.6(6) . .
C10B C9B H9B 119.7 . .
C4B C9B H9B 119.7 . .
C11B C10B C9B 120.3(7) . .
C11B C10B H10B 119.8 . .
C9B C10B H10B 119.8 . .
C10B C11B C12B 119.6(6) . .
C10B C11B H11B 120.2 . .
C12B C11B H11B 120.2 . .
C11B C12B C13B 120.4(7) . .
C11B C12B H12B 119.8 . .
C13B C12B H12B 119.8 . .
C4B C13B C12B 120.1(7) . .
C4B C13B H13B 120.0 . .
C12B C13B H13B 120.0 . .
C5B C14B C15B 120.0(6) . .
C5B C14B H14B 120.0 . .
C15B C14B H14B 120.0 . .
C16B C15B C14B 119.9(6) . .
C16B C15B H15B 120.0 . .
C14B C15B H15B 120.0 . .
C15B C16B C17B 121.1(6) . .
C15B C16B H16B 119.5 . .
C17B C16B H16B 119.5 . .
C18B C17B C16B 118.7(6) . .
C18B C17B H17B 120.6 . .
C16B C17B H17B 120.6 . .
C17B C18B C5B 121.3(6) . .
C17B C18B H18B 119.4 . .
C5B C18B H18B 119.4 . .
C1B C19B P1B 111.1(4) . .
C1B C19B H19C 109.4 . .
P1B C19B H19C 109.4 . .
C1B C19B H19D 109.4 . .
P1B C19B H19D 109.4 . .
H19C C19B H19D 108.0 . .
C2N N1N C1N 113.7(4) . .
C2N N1N C3N 109.7(4) . .
C1N N1N C3N 112.0(4) . .
C2N N1N H1N 111(3) . .
C1N N1N H1N 102(3) . .
C3N N1N H1N 108(3) . .
N1N C1N C4N 114.8(5) . .
N1N C1N H1N1 108.6 . .
C4N C1N H1N1 108.6 . .
N1N C1N H1N2 108.6 . .
C4N C1N H1N2 108.6 . .
H1N1 C1N H1N2 107.5 . .
N1N C2N C5N 112.3(4) . .
N1N C2N H2N1 109.1 . .
C5N C2N H2N1 109.1 . .
N1N C2N H2N2 109.1 . .
C5N C2N H2N2 109.1 . .
H2N1 C2N H2N2 107.9 . .
C6N C3N N1N 112.8(5) . .
C6N C3N H3N1 109.0 . .
N1N C3N H3N1 109.0 . .
C6N C3N H3N2 109.0 . .
N1N C3N H3N2 109.0 . .
H3N1 C3N H3N2 107.8 . .
C1N C4N H4N1 109.5 . .
C1N C4N H4N2 109.5 . .
H4N1 C4N H4N2 109.5 . .
C1N C4N H4N3 109.5 . .
H4N1 C4N H4N3 109.5 . .
H4N2 C4N H4N3 109.5 . .
C2N C5N H5N1 109.5 . .
C2N C5N H5N2 109.5 . .
H5N1 C5N H5N2 109.5 . .
C2N C5N H5N3 109.5 . .
H5N1 C5N H5N3 109.5 . .
H5N2 C5N H5N3 109.5 . .
C3N C6N H6N1 109.5 . .
C3N C6N H6N2 109.5 . .
H6N1 C6N H6N2 109.5 . .
C3N C6N H6N3 109.5 . .
H6N1 C6N H6N3 109.5 . .
H6N2 C6N H6N3 109.5 . .

loop_
_geom_bond_atom_site_label_1
_geom_bond_atom_site_label_2
_geom_bond_distance
_geom_bond_site_symmetry_2
Ni1A S2A 2.1321(15) 2_656
Ni1A S2A 2.1321(15) .
Ni1A S1A 2.1486(14) 2_656
Ni1A S1A 2.1486(14) .
S1A C2A 1.743(6) .
S2A C3A 1.742(6) .
P1A O1A 1.491(4) .
P1A C4A 1.802(5) .
P1A C19A 1.804(5) .
P1A C5A 1.809(5) .
C1A C8A 1.382(8) .
C1A C2A 1.411(7) .
C1A C19A 1.515(7) .
C2A C3A 1.392(7) .
C3A C6A 1.402(8) .
C4A C13A 1.377(7) .
C4A C9A 1.388(8) .
C5A C18A 1.385(8) .
C5A C14A 1.389(8) .
C6A C7A 1.370(8) .
C6A H6A 0.9500 .
C7A C8A 1.387(8) .
C7A H7A 0.9500 .
C8A H8A 0.9500 .
C9A C10A 1.395(7) .
C9A H9A 0.9500 .
C10A C11A 1.385(8) .
C10A H10A 0.9500 .
C11A C12A 1.381(8) .
C11A H11A 0.9500 .
C12A C13A 1.375(7) .
C12A H12A 0.9500 .
C13A H13A 0.9500 .
C14A C15A 1.401(8) .
C14A H14A 0.9500 .
C15A C16A 1.367(10) .
C15A H15A 0.9500 .
C16A C17A 1.373(10) .
C16A H16A 0.9500 .
C17A C18A 1.371(8) .
C17A H17A 0.9500 .
C18A H18A 0.9500 .
C19A H19A 0.9900 .
C19A H19B 0.9900 .
Ni1B S1B 2.1434(13) 2_575
Ni1B S1B 2.1434(13) .
Ni1B S2B 2.1479(15) 2_575
Ni1B S2B 2.1480(15) .
S1B C2B 1.738(6) .
S2B C3B 1.751(6) .
P1B O1B 1.496(4) .
P1B C5B 1.797(6) .
P1B C19B 1.802(6) .
P1B C4B 1.803(5) .
C1B C8B 1.378(7) .
C1B C2B 1.414(7) .
C1B C19B 1.507(7) .
C2B C3B 1.407(7) .
C3B C6B 1.399(7) .
C4B C13B 1.376(8) .
C4B C9B 1.389(8) .
C5B C14B 1.385(8) .
C5B C18B 1.393(7) .
C6B C7B 1.361(7) .
C6B H6B 0.9500 .
C7B C8B 1.398(7) .
C7B H7B 0.9500 .
C8B H8B 0.9500 .
C9B C10B 1.383(8) .
C9B H9B 0.9500 .
C10B C11B 1.364(9) .
C10B H10B 0.9500 .
C11B C12B 1.382(9) .
C11B H11B 0.9500 .
C12B C13B 1.390(9) .
C12B H12B 0.9500 .
C13B H13B 0.9500 .
C14B C15B 1.395(8) .
C14B H14B 0.9500 .
C15B C16B 1.372(8) .
C15B H15B 0.9500 .
C16B C17B 1.384(8) .
C16B H16B 0.9500 .
C17B C18B 1.383(8) .
C17B H17B 0.9500 .
C18B H18B 0.9500 .
C19B H19C 0.9900 .
C19B H19D 0.9900 .
N1N C2N 1.493(7) .
N1N C1N 1.495(7) .
N1N C3N 1.518(7) .
N1N H1N 0.94(5) .
C1N C4N 1.501(7) .
C1N H1N1 0.9900 .
C1N H1N2 0.9900 .
C2N C5N 1.515(8) .
C2N H2N1 0.9900 .
C2N H2N2 0.9900 .
C3N C6N 1.508(8) .
C3N H3N1 0.9900 .
C3N H3N2 0.9900 .
C4N H4N1 0.9800 .
C4N H4N2 0.9800 .
C4N H4N3 0.9800 .
C5N H5N1 0.9800 .
C5N H5N2 0.9800 .
C5N H5N3 0.9800 .
C6N H6N1 0.9800 .
C6N H6N2 0.9800 .
C6N H6N3 0.9800 .

loop_
_geom_torsion_atom_site_label_1
_geom_torsion_atom_site_label_2
_geom_torsion_atom_site_label_3
_geom_torsion_atom_site_label_4
_geom_torsion
C8A C1A C2A C3A -3.2(8)
C19A C1A C2A C3A 173.9(5)
C8A C1A C2A S1A 178.8(5)
C19A C1A C2A S1A -4.0(8)
Ni1A S1A C2A C3A -3.8(5)
Ni1A S1A C2A C1A 174.2(4)
C1A C2A C3A C6A 3.9(9)
S1A C2A C3A C6A -178.1(5)
C1A C2A C3A S2A -173.5(4)
S1A C2A C3A S2A 4.5(7)
Ni1A S2A C3A C2A -2.8(5)
Ni1A S2A C3A C6A 179.8(5)
O1A P1A C4A C13A -57.8(5)
C19A P1A C4A C13A 177.4(4)
C5A P1A C4A C13A 63.7(5)
O1A P1A C4A C9A 119.5(5)
C19A P1A C4A C9A -5.3(5)
C5A P1A C4A C9A -119.0(5)
O1A P1A C5A C18A 175.6(4)
C4A P1A C5A C18A 54.3(5)
C19A P1A C5A C18A -58.1(5)
O1A P1A C5A C14A -2.9(5)
C4A P1A C5A C14A -124.3(4)
C19A P1A C5A C14A 123.3(4)
C2A C3A C6A C7A -1.5(9)
S2A C3A C6A C7A 175.9(5)
C3A C6A C7A C8A -1.5(10)
C2A C1A C8A C7A 0.2(9)
C19A C1A C8A C7A -177.0(5)
C6A C7A C8A C1A 2.2(10)
C13A C4A C9A C10A 0.0(8)
P1A C4A C9A C10A -177.3(4)
C4A C9A C10A C11A 0.1(9)
C9A C10A C11A C12A -0.4(9)
C10A C11A C12A C13A 0.5(9)
C11A C12A C13A C4A -0.3(8)
C9A C4A C13A C12A 0.1(8)
P1A C4A C13A C12A 177.6(4)
C18A C5A C14A C15A -0.4(8)
P1A C5A C14A C15A 178.2(4)
C5A C14A C15A C16A 0.8(9)
C14A C15A C16A C17A -1.2(9)
C15A C16A C17A C18A 1.2(10)
C16A C17A C18A C5A -0.8(9)
C14A C5A C18A C17A 0.3(8)
P1A C5A C18A C17A -178.2(4)
C8A C1A C19A P1A -72.5(6)
C2A C1A C19A P1A 110.4(5)
O1A P1A C19A C1A 57.8(4)
C4A P1A C19A C1A -178.6(4)
C5A P1A C19A C1A -67.4(4)
C8B C1B C2B C3B 1.2(8)
C19B C1B C2B C3B -179.6(5)
C8B C1B C2B S1B 178.3(4)
C19B C1B C2B S1B -2.5(7)
Ni1B S1B C2B C3B 0.5(5)
Ni1B S1B C2B C1B -176.7(4)
C1B C2B C3B C6B -2.2(8)
S1B C2B C3B C6B -179.5(4)
C1B C2B C3B S2B 177.0(4)
S1B C2B C3B S2B -0.3(6)
Ni1B S2B C3B C6B 179.1(4)
Ni1B S2B C3B C2B -0.1(5)
O1B P1B C4B C13B -40.4(5)
C5B P1B C4B C13B 80.7(5)
C19B P1B C4B C13B -166.5(5)
O1B P1B C4B C9B 140.5(5)
C5B P1B C4B C9B -98.4(5)
C19B P1B C4B C9B 14.4(6)
O1B P1B C5B C14B 1.5(5)
C19B P1B C5B C14B 126.2(5)
C4B P1B C5B C14B -119.9(5)
O1B P1B C5B C18B -178.7(4)
C19B P1B C5B C18B -54.1(5)
C4B P1B C5B C18B 59.9(5)
C2B C3B C6B C7B 1.8(9)
S2B C3B C6B C7B -177.4(4)
C3B C6B C7B C8B -0.3(9)
C2B C1B C8B C7B 0.3(8)
C19B C1B C8B C7B -178.9(5)
C6B C7B C8B C1B -0.8(9)
C13B C4B C9B C10B -0.4(9)
P1B C4B C9B C10B 178.7(4)
C4B C9B C10B C11B 0.6(9)
C9B C10B C11B C12B -0.6(9)
C10B C11B C12B C13B 0.5(10)
C9B C4B C13B C12B 0.3(9)
P1B C4B C13B C12B -178.8(5)
C11B C12B C13B C4B -0.4(10)
C18B C5B C14B C15B 0.5(8)
P1B C5B C14B C15B -179.7(4)
C5B C14B C15B C16B -0.7(8)
C14B C15B C16B C17B 1.5(9)
C15B C16B C17B C18B -2.0(8)
C16B C17B C18B C5B 1.8(8)
C14B C5B C18B C17B -1.1(8)
P1B C5B C18B C17B 179.2(4)
C8B C1B C19B P1B 78.3(6)
C2B C1B C19B P1B -100.9(5)
O1B P1B C19B C1B 43.1(5)
C5B P1B C19B C1B -79.6(4)
C4B P1B C19B C1B 167.6(4)
C2N N1N C1N C4N 49.4(7)
C3N N1N C1N C4N -75.6(6)
C1N N1N C2N C5N 59.7(6)
C3N N1N C2N C5N -174.0(5)
C2N N1N C3N C6N 157.8(5)
C1N N1N C3N C6N -74.9(6)
